data_4305751
loop_
_publ_author_name
'Peili Teo'
'L. L. Koh'
'T. S. Andy Hor'

_publ_section_title
;
Oligo- and Polymeric PdII and PtII Using Pyridyl Carboxylate Spacers for
Topology Control
;
_journal_name_full 'Inorganic Chemistry'
_journal_page_first 6464
_journal_page_last 6474
_journal_paper_doi 10.1021/ic8007238
_journal_volume 47
_journal_year 2008
_chemical_formula_sum 'C42.5 H35.5 Cl4.5 F3 Fe N O6 P2 Pd S'
_chemical_formula_weight 1128.99
_chemical_name_systematic
; 
 ? 
;
_space_group_IT_number 14
_symmetry_cell_setting monoclinic
_symmetry_space_group_name_Hall '-P 2ybc'
_symmetry_space_group_name_H-M 'P 1 21/c 1'
_atom_sites_solution_hydrogens geom
_atom_sites_solution_primary direct
_atom_sites_solution_secondary difmap
_audit_creation_method SHELXL-97
_cell_angle_alpha 90.00
_cell_angle_beta 107.161(2)
_cell_angle_gamma 90.00
_cell_formula_units_Z 4
_cell_length_a 14.1690(7)
_cell_length_b 29.1810(17)
_cell_length_c 12.3036(7)
_cell_measurement_reflns_used 1850
_cell_measurement_temperature 223(2)
_cell_measurement_theta_max 19.74
_cell_measurement_theta_min 2.38
_cell_volume 4860.6(5)
_computing_cell_refinement 'Bruker SMART'
_computing_data_collection 'Bruker SMART'
_computing_data_reduction 'Bruker SAINT'
_computing_molecular_graphics 'Bruker SHELXTL'
_computing_publication_material 'Bruker SHELXTL'
_computing_structure_refinement 'SHELXL-97 (Sheldrick, 1997)'
_computing_structure_solution 'SHELXS-97 (Sheldrick, 1990)'
_diffrn_ambient_temperature 223(2)
_diffrn_measured_fraction_theta_full 0.999
_diffrn_measured_fraction_theta_max 0.999
_diffrn_measurement_device_type 'CCD area detector'
_diffrn_measurement_method 'phi and omega scans'
_diffrn_radiation_monochromator graphite
_diffrn_radiation_source 'fine-focus sealed tube'
_diffrn_radiation_type MoK\a
_diffrn_radiation_wavelength 0.71073
_diffrn_reflns_av_R_equivalents 0.1066
_diffrn_reflns_av_sigmaI/netI 0.1186
_diffrn_reflns_limit_h_max 16
_diffrn_reflns_limit_h_min -16
_diffrn_reflns_limit_k_max 34
_diffrn_reflns_limit_k_min -34
_diffrn_reflns_limit_l_max 14
_diffrn_reflns_limit_l_min -9
_diffrn_reflns_number 28377
_diffrn_reflns_theta_full 25.00
_diffrn_reflns_theta_max 25.00
_diffrn_reflns_theta_min 1.87
_exptl_absorpt_coefficient_mu 1.081
_exptl_absorpt_correction_T_max 0.9479
_exptl_absorpt_correction_T_min 0.9090
_exptl_absorpt_correction_type 'Sadabs, (Sherldrick 2001)'
_exptl_crystal_colour red
_exptl_crystal_density_diffrn 1.543
_exptl_crystal_density_meas 0
_exptl_crystal_density_method 'not measured'
_exptl_crystal_description block
_exptl_crystal_F_000 2268
_exptl_crystal_size_max 0.09
_exptl_crystal_size_mid 0.06
_exptl_crystal_size_min 0.05
_refine_diff_density_max 0.954
_refine_diff_density_min -0.817
_refine_diff_density_rms 0.142
_refine_ls_extinction_method none
_refine_ls_goodness_of_fit_ref 1.067
_refine_ls_hydrogen_treatment mixed
_refine_ls_matrix_type full
_refine_ls_number_parameters 610
_refine_ls_number_reflns 8564
_refine_ls_number_restraints 53
_refine_ls_restrained_S_all 1.074
_refine_ls_R_factor_all 0.1464
_refine_ls_R_factor_gt 0.0887
_refine_ls_shift/su_max 0.000
_refine_ls_shift/su_mean 0.000
_refine_ls_structure_factor_coef Fsqd
_refine_ls_weighting_details 'calc w=1/[\s^2^(Fo^2^)+(0.0938P)^2^+16.7338P] where P=(Fo^2^+2Fc^2^)/3'
_refine_ls_weighting_scheme calc
_refine_ls_wR_factor_gt 0.2035
_refine_ls_wR_factor_ref 0.2294
_reflns_number_gt 5170
_reflns_number_total 8564
_reflns_threshold_expression >2sigma(I)
_cod_data_source_file ic8007238-file003_02.cif
_cod_data_source_block 4148a_Complex_1b
_cod_depositor_comments
;
The following automatic conversions were performed:
'_symmetry_cell_setting' value 'Monoclinic' changed to 'monoclinic'
according to '/home/saulius/struct/CIF-dictionaries/cif_core.dic'
dictionary named 'cif_core.dic' version 2.4.1 from 2010-06-29.

Automatic conversion script
Id: cif_fix_enum 1527 2010-12-29 10:47:43Z saulius 
;
_cod_original_formula_sum 'C42.50 H35.50 Cl4.50 F3 Fe N O6 P2 Pd S'
_cod_database_code 4305751

loop_
_symmetry_equiv_pos_as_xyz
'x, y, z'
'-x, y+1/2, -z+1/2'
'-x, -y, -z'
'x, -y-1/2, z-1/2'

loop_
_atom_site_label
_atom_site_type_symbol
_atom_site_fract_x
_atom_site_fract_y
_atom_site_fract_z
_atom_site_U_iso_or_equiv
_atom_site_adp_type
_atom_site_occupancy
_atom_site_symmetry_multiplicity
_atom_site_calc_flag
_atom_site_refinement_flags
_atom_site_disorder_assembly
_atom_site_disorder_group
S1 S 0.1714(3) 0.10700(12) 0.8151(3) 0.0671(10) Uani 1 1 d . . .
Pd1 Pd 0.71789(5) 0.13878(2) 0.42558(6) 0.0262(2) Uani 1 1 d . . .
P1 P 0.73549(19) 0.07220(8) 0.3395(2) 0.0274(6) Uani 1 1 d . . .
P2 P 0.67698(19) 0.10833(8) 0.5770(2) 0.0291(6) Uani 1 1 d . . .
Fe1 Fe 0.78474(10) 0.00674(4) 0.57279(12) 0.0312(4) Uani 1 1 d . . .
N1 N 0.7398(6) 0.3218(2) 0.7918(6) 0.0290(18) Uani 1 1 d . . .
O1 O 0.6967(5) 0.20027(19) 0.5008(5) 0.0309(15) Uani 1 1 d . . .
O2 O 0.8589(5) 0.2143(2) 0.5458(6) 0.0433(18) Uani 1 1 d . . .
C1 C 0.7765(8) 0.2216(3) 0.5524(8) 0.034(2) Uani 1 1 d . . .
C2 C 0.8297(8) 0.3118(3) 0.7821(8) 0.034(2) Uani 1 1 d . . .
H2 H 0.8855 0.3263 0.8310 0.041 Uiso 1 1 calc R . .
C3 C 0.8421(8) 0.2813(3) 0.7029(8) 0.036(2) Uani 1 1 d . . .
H3 H 0.9057 0.2754 0.6971 0.043 Uiso 1 1 calc R . .
C4 C 0.7613(7) 0.2590(3) 0.6316(8) 0.030(2) Uani 1 1 d . . .
C5 C 0.6697(7) 0.2703(3) 0.6402(8) 0.034(2) Uani 1 1 d . . .
H5 H 0.6129 0.2569 0.5907 0.041 Uiso 1 1 calc R . .
C6 C 0.6607(8) 0.3014(3) 0.7210(8) 0.035(2) Uani 1 1 d . . .
H6 H 0.5975 0.3084 0.7266 0.042 Uiso 1 1 calc R . .
C7 C 0.8121(7) 0.0300(3) 0.4326(8) 0.029(2) Uani 1 1 d . . .
C8 C 0.8076(7) -0.0181(3) 0.4267(8) 0.029(2) Uani 1 1 d . . .
H8 H 0.7613 -0.0369 0.3674 0.034 Uiso 1 1 calc R . .
C9 C 0.8831(8) -0.0346(3) 0.5244(9) 0.039(3) Uani 1 1 d . . .
H9 H 0.8964 -0.0672 0.5456 0.047 Uiso 1 1 calc R . .
C10 C 0.9329(8) 0.0028(3) 0.5865(9) 0.041(3) Uani 1 1 d . . .
H10 H 0.9872 0.0009 0.6587 0.049 Uiso 1 1 calc R . .
C11 C 0.8906(6) 0.0433(3) 0.5333(8) 0.031(2) Uani 1 1 d . . .
H11 H 0.9114 0.0750 0.5581 0.037 Uiso 1 1 calc R . .
C12 C 0.6921(7) 0.0491(3) 0.6185(8) 0.032(2) Uani 1 1 d . . .
C13 C 0.7612(7) 0.0304(3) 0.7180(8) 0.034(2) Uani 1 1 d . . .
H13 H 0.8086 0.0479 0.7791 0.041 Uiso 1 1 calc R . .
C14 C 0.7493(8) -0.0175(4) 0.7128(9) 0.043(3) Uani 1 1 d . . .
H14 H 0.7888 -0.0397 0.7689 0.051 Uiso 1 1 calc R . .
C15 C 0.6754(8) -0.0289(3) 0.6117(9) 0.038(3) Uani 1 1 d . . .
H15 H 0.6539 -0.0604 0.5858 0.045 Uiso 1 1 calc R . .
C16 C 0.6376(7) 0.0113(3) 0.5538(9) 0.036(2) Uani 1 1 d . . .
H16 H 0.5842 0.0135 0.4809 0.044 Uiso 1 1 calc R . .
C1A C 0.7963(8) 0.0794(3) 0.2284(8) 0.033(2) Uani 1 1 d . . .
C2A C 0.7421(10) 0.0838(4) 0.1159(10) 0.051(3) Uani 1 1 d . . .
H2A H 0.6727 0.0830 0.0946 0.061 Uiso 1 1 calc R . .
C3A C 0.7916(12) 0.0894(5) 0.0334(11) 0.069(4) Uani 1 1 d . . .
H3A H 0.7554 0.0923 -0.0438 0.083 Uiso 1 1 calc R . .
C4A C 0.8918(13) 0.0906(4) 0.0651(14) 0.076(5) Uani 1 1 d . . .
H4A H 0.9248 0.0938 0.0095 0.092 Uiso 1 1 calc R . .
C5A C 0.9454(11) 0.0873(5) 0.1776(13) 0.071(4) Uani 1 1 d . . .
H5A H 1.0148 0.0887 0.1987 0.086 Uiso 1 1 calc R . .
C6A C 0.8978(9) 0.0818(4) 0.2604(10) 0.049(3) Uani 1 1 d . . .
H6A H 0.9344 0.0797 0.3375 0.059 Uiso 1 1 calc R . .
C1B C 0.6175(7) 0.0466(3) 0.2636(8) 0.032(2) Uani 1 1 d . . .
C2B C 0.6117(8) 0.0060(3) 0.2063(9) 0.041(3) Uani 1 1 d . . .
H2B H 0.6702 -0.0101 0.2105 0.049 Uiso 1 1 calc R . .
C3B C 0.5232(10) -0.0119(4) 0.1429(10) 0.059(3) Uani 1 1 d . . .
H3B H 0.5206 -0.0400 0.1048 0.071 Uiso 1 1 calc R . .
C4B C 0.4381(10) 0.0123(5) 0.1363(10) 0.062(4) Uani 1 1 d . . .
H4B H 0.3767 0.0007 0.0929 0.075 Uiso 1 1 calc R . .
C5B C 0.4425(9) 0.0531(5) 0.1929(11) 0.058(3) Uani 1 1 d . . .
H5B H 0.3841 0.0694 0.1876 0.069 Uiso 1 1 calc R . .
C6B C 0.5323(7) 0.0705(4) 0.2575(9) 0.040(3) Uani 1 1 d . . .
H6B H 0.5351 0.0983 0.2968 0.048 Uiso 1 1 calc R . .
C1C C 0.5474(7) 0.1194(3) 0.5643(9) 0.037(2) Uani 1 1 d . . .
C2C C 0.5035(8) 0.0964(4) 0.6355(9) 0.045(3) Uani 1 1 d . . .
H2C H 0.5386 0.0735 0.6849 0.054 Uiso 1 1 calc R . .
C3C C 0.4091(9) 0.1070(4) 0.6338(11) 0.055(3) Uani 1 1 d . . .
H3C H 0.3802 0.0917 0.6832 0.066 Uiso 1 1 calc R . .
C4C C 0.3563(8) 0.1395(4) 0.5616(12) 0.059(4) Uani 1 1 d . . .
H4C H 0.2914 0.1467 0.5608 0.071 Uiso 1 1 calc R . .
C5C C 0.3997(10) 0.1615(4) 0.4905(13) 0.065(4) Uani 1 1 d . . .
H5C H 0.3628 0.1836 0.4402 0.078 Uiso 1 1 calc R . .
C6C C 0.4949(8) 0.1526(3) 0.4890(10) 0.044(3) Uani 1 1 d . . .
H6C H 0.5232 0.1683 0.4395 0.053 Uiso 1 1 calc R . .
C1D C 0.7465(7) 0.1392(3) 0.7052(8) 0.031(2) Uani 1 1 d . . .
C2D C 0.6988(8) 0.1631(3) 0.7697(9) 0.038(2) Uani 1 1 d . . .
H2D H 0.6295 0.1624 0.7505 0.046 Uiso 1 1 calc R . .
C3D C 0.7519(9) 0.1878(4) 0.8617(9) 0.047(3) Uani 1 1 d . . .
H3D H 0.7187 0.2042 0.9052 0.056 Uiso 1 1 calc R . .
C4D C 0.8533(9) 0.1889(3) 0.8914(9) 0.049(3) Uani 1 1 d . . .
H4D H 0.8890 0.2063 0.9546 0.059 Uiso 1 1 calc R . .
C5D C 0.9028(8) 0.1647(4) 0.8286(9) 0.043(3) Uani 1 1 d . . .
H5D H 0.9721 0.1652 0.8486 0.052 Uiso 1 1 calc R . .
C6D C 0.8486(9) 0.1401(4) 0.7365(9) 0.051(3) Uani 1 1 d . . .
H6D H 0.8817 0.1234 0.6935 0.061 Uiso 1 1 calc R . .
O3 O 0.2652(7) 0.0949(4) 0.8068(11) 0.100(4) Uani 1 1 d . . .
O4 O 0.0895(9) 0.1019(4) 0.7149(10) 0.122(4) Uani 1 1 d . . .
O5 O 0.1682(9) 0.1473(4) 0.8778(12) 0.116(4) Uani 1 1 d . . .
C17 C 0.1437(14) 0.0631(6) 0.9005(17) 0.091(5) Uani 1 1 d . . .
F1 F 0.1467(8) 0.0225(3) 0.8526(11) 0.127(4) Uani 1 1 d . . .
F2 F 0.0573(9) 0.0657(4) 0.9128(14) 0.178(6) Uani 1 1 d . . .
F3 F 0.2089(11) 0.0595(6) 1.0001(10) 0.194(7) Uani 1 1 d . . .
O1S O -0.0068(10) 0.3520(4) 0.0179(10) 0.094(3) Uani 1 1 d D . .
H1SA H -0.045(10) 0.330(4) 0.035(14) 0.12(7) Uiso 1 1 d D . .
H1SB H 0.056(4) 0.355(5) 0.061(11) 0.09(5) Uiso 1 1 d D . .
C1S C 0.4218(14) 0.1782(6) 0.9075(18) 0.124(7) Uani 1 1 d . . .
H1S H 0.3620 0.1627 0.8592 0.149 Uiso 1 1 calc R . .
Cl1A Cl 0.4620(6) 0.2193(2) 0.8289(7) 0.180(3) Uani 1 1 d . . .
Cl1B Cl 0.3939(4) 0.2074(2) 1.0234(6) 0.158(3) Uani 1 1 d . . .
Cl1C Cl 0.5148(5) 0.13928(17) 0.9573(5) 0.152(3) Uani 1 1 d . . .
C2X C 0.173(3) 0.2065(11) 0.228(3) 0.200 Uiso 0.25 1 d PD A 1
H2XA H 0.2422 0.1959 0.2548 0.240 Uiso 0.25 1 calc PR A 1
Cl2A Cl 0.106(3) 0.1717(10) 0.114(2) 0.197(15) Uani 0.25 1 d PDU A 1
Cl2B Cl 0.1185(13) 0.2031(11) 0.3403(17) 0.182(11) Uani 0.25 1 d PDU A 1
Cl2C Cl 0.169(3) 0.2632(10) 0.178(3) 0.30(2) Uani 0.25 1 d PDU A 1
C2Y C 0.1979(19) 0.1969(9) 0.121(3) 0.200 Uiso 0.25 1 d PD B 2
H2YA H 0.2096 0.1922 0.0467 0.240 Uiso 0.25 1 calc PR B 2
Cl2D Cl 0.0726(13) 0.2042(10) 0.105(2) 0.156(10) Uani 0.25 1 d PDU B 2
Cl2E Cl 0.2606(17) 0.2464(8) 0.189(2) 0.154(9) Uani 0.25 1 d PDU B 2
Cl2F Cl 0.242(2) 0.1498(7) 0.212(2) 0.180(11) Uani 0.25 1 d PDU B 2

loop_
_atom_site_aniso_label
_atom_site_aniso_U_11
_atom_site_aniso_U_22
_atom_site_aniso_U_33
_atom_site_aniso_U_23
_atom_site_aniso_U_13
_atom_site_aniso_U_12
S1 0.062(2) 0.067(2) 0.071(2) -0.013(2) 0.019(2) 0.0056(18)
Pd1 0.0395(4) 0.0192(3) 0.0218(4) 0.0005(3) 0.0120(3) 0.0007(3)
P1 0.0388(14) 0.0226(12) 0.0233(13) 0.0020(11) 0.0127(12) 0.0038(11)
P2 0.0403(15) 0.0241(12) 0.0253(13) 0.0000(11) 0.0134(12) 0.0006(11)
Fe1 0.0412(8) 0.0254(7) 0.0288(8) 0.0044(7) 0.0133(7) 0.0028(6)
N1 0.055(5) 0.018(4) 0.017(4) -0.002(3) 0.016(4) 0.000(4)
O1 0.050(4) 0.018(3) 0.027(4) -0.003(3) 0.017(3) -0.001(3)
O2 0.046(4) 0.040(4) 0.046(5) -0.013(4) 0.017(4) 0.004(3)
C1 0.058(7) 0.018(4) 0.029(6) 0.004(4) 0.015(5) -0.002(5)
C2 0.047(6) 0.028(5) 0.027(5) -0.005(4) 0.009(5) -0.002(5)
C3 0.046(6) 0.034(5) 0.033(6) 0.004(5) 0.018(5) 0.005(5)
C4 0.046(6) 0.019(4) 0.023(5) 0.005(4) 0.008(5) -0.003(4)
C5 0.045(6) 0.024(5) 0.031(6) -0.005(4) 0.005(5) 0.000(4)
C6 0.040(6) 0.035(5) 0.029(6) -0.008(5) 0.008(5) -0.002(5)
C7 0.037(5) 0.027(5) 0.028(5) 0.003(4) 0.018(5) 0.004(4)
C8 0.030(5) 0.021(4) 0.035(6) 0.002(4) 0.010(5) 0.010(4)
C9 0.052(7) 0.031(5) 0.042(6) -0.003(5) 0.025(6) 0.011(5)
C10 0.049(7) 0.045(6) 0.031(6) 0.006(5) 0.017(5) 0.005(5)
C11 0.026(5) 0.035(5) 0.035(6) -0.002(5) 0.014(5) -0.003(4)
C12 0.043(6) 0.031(5) 0.025(5) 0.000(4) 0.015(5) -0.002(4)
C13 0.048(6) 0.038(6) 0.018(5) -0.003(5) 0.013(5) 0.003(5)
C14 0.062(7) 0.043(6) 0.027(6) 0.007(5) 0.021(6) 0.012(6)
C15 0.050(6) 0.025(5) 0.046(7) -0.002(5) 0.025(6) -0.001(5)
C16 0.032(5) 0.041(6) 0.039(6) -0.007(5) 0.016(5) -0.004(5)
C1A 0.055(7) 0.020(5) 0.032(6) 0.008(4) 0.025(5) 0.011(4)
C2A 0.069(8) 0.044(6) 0.046(7) 0.004(6) 0.027(7) 0.002(6)
C3A 0.108(12) 0.075(9) 0.035(7) 0.004(7) 0.037(8) 0.012(9)
C4A 0.117(13) 0.062(8) 0.079(11) 0.029(8) 0.074(11) 0.016(9)
C5A 0.075(9) 0.078(9) 0.079(11) 0.018(9) 0.052(9) 0.014(8)
C6A 0.059(8) 0.056(7) 0.042(7) 0.011(6) 0.031(6) 0.007(6)
C1B 0.046(6) 0.024(5) 0.022(5) -0.004(4) 0.005(5) -0.004(4)
C2B 0.050(7) 0.037(6) 0.032(6) 0.000(5) 0.008(5) 0.008(5)
C3B 0.082(10) 0.049(7) 0.043(7) 0.001(6) 0.014(7) -0.013(7)
C4B 0.062(9) 0.075(9) 0.042(8) 0.000(7) 0.002(7) -0.027(7)
C5B 0.042(7) 0.073(9) 0.059(8) 0.004(7) 0.016(6) -0.002(6)
C6B 0.037(6) 0.054(7) 0.030(6) -0.007(5) 0.011(5) 0.003(5)
C1C 0.039(6) 0.034(5) 0.039(6) -0.007(5) 0.014(5) -0.001(5)
C2C 0.048(7) 0.052(7) 0.039(6) 0.002(6) 0.019(6) -0.009(5)
C3C 0.050(7) 0.054(7) 0.065(9) -0.019(7) 0.022(7) -0.011(6)
C4C 0.029(6) 0.058(7) 0.093(10) -0.022(8) 0.022(7) -0.004(6)
C5C 0.062(8) 0.049(7) 0.088(11) 0.002(7) 0.028(8) 0.015(6)
C6C 0.050(7) 0.029(5) 0.054(7) 0.010(5) 0.018(6) 0.000(5)
C1D 0.044(6) 0.028(5) 0.023(5) 0.004(4) 0.014(5) 0.003(5)
C2D 0.042(6) 0.036(5) 0.041(6) -0.008(5) 0.019(5) 0.000(5)
C3D 0.067(8) 0.037(6) 0.038(7) -0.009(5) 0.019(6) 0.008(6)
C4D 0.076(9) 0.034(6) 0.033(6) -0.014(5) 0.009(6) -0.008(6)
C5D 0.041(6) 0.048(6) 0.037(6) -0.003(6) 0.006(5) -0.005(5)
C6D 0.073(8) 0.043(6) 0.038(6) -0.011(6) 0.018(6) 0.011(6)
O3 0.078(7) 0.096(8) 0.146(11) -0.029(8) 0.064(7) -0.013(6)
O4 0.119(10) 0.134(10) 0.077(8) -0.008(8) -0.024(7) 0.007(8)
O5 0.111(9) 0.077(7) 0.162(12) -0.053(8) 0.041(9) 0.002(6)
C17 0.095(13) 0.084(12) 0.103(14) 0.008(11) 0.044(12) 0.028(10)
F1 0.138(9) 0.072(6) 0.186(12) 0.008(7) 0.070(9) 0.001(6)
F2 0.145(10) 0.176(11) 0.276(17) 0.052(12) 0.160(12) 0.039(9)
F3 0.185(13) 0.30(2) 0.080(8) 0.072(11) 0.012(9) 0.032(13)
O1S 0.118(10) 0.077(7) 0.082(8) -0.006(6) 0.022(8) -0.039(7)
C1S 0.128(15) 0.070(11) 0.139(18) -0.034(12) -0.016(14) -0.001(11)
Cl1A 0.244(8) 0.112(5) 0.183(7) -0.006(5) 0.061(6) -0.008(5)
Cl1B 0.086(3) 0.197(6) 0.191(6) -0.054(5) 0.042(4) -0.020(4)
Cl1C 0.161(5) 0.085(3) 0.156(5) -0.034(4) -0.034(4) 0.022(3)
Cl2A 0.25(3) 0.19(2) 0.18(2) -0.06(2) 0.09(2) 0.02(2)
Cl2B 0.043(9) 0.33(3) 0.147(18) -0.010(19) -0.019(11) 0.031(14)
Cl2C 0.29(3) 0.24(3) 0.32(3) 0.00(3) 0.04(2) 0.08(2)
Cl2D 0.091(13) 0.26(2) 0.108(15) -0.061(17) 0.015(11) 0.022(16)
Cl2E 0.143(17) 0.172(19) 0.148(18) -0.055(16) 0.046(14) -0.079(15)
Cl2F 0.26(2) 0.17(2) 0.103(15) -0.010(15) 0.051(17) 0.055(18)

loop_
_atom_type_symbol
_atom_type_description
_atom_type_scat_dispersion_real
_atom_type_scat_dispersion_imag
_atom_type_scat_source
C C 0.0033 0.0016 'International Tables Vol C Tables 4.2.6.8 and 6.1.1.4'
H H 0.0000 0.0000 'International Tables Vol C Tables 4.2.6.8 and 6.1.1.4'
N N 0.0061 0.0033 'International Tables Vol C Tables 4.2.6.8 and 6.1.1.4'
O O 0.0106 0.0060 'International Tables Vol C Tables 4.2.6.8 and 6.1.1.4'
P P 0.1023 0.0942 'International Tables Vol C Tables 4.2.6.8 and 6.1.1.4'
S S 0.1246 0.1234 'International Tables Vol C Tables 4.2.6.8 and 6.1.1.4'
Fe Fe 0.3463 0.8444 'International Tables Vol C Tables 4.2.6.8 and 6.1.1.4'
Pd Pd -0.9988 1.0072 'International Tables Vol C Tables 4.2.6.8 and 6.1.1.4'
F F 0.0171 0.0103 'International Tables Vol C Tables 4.2.6.8 and 6.1.1.4'
Cl Cl 0.1484 0.1585 'International Tables Vol C Tables 4.2.6.8 and 6.1.1.4'

loop_
_geom_angle_atom_site_label_1
_geom_angle_atom_site_label_2
_geom_angle_atom_site_label_3
_geom_angle
_geom_angle_site_symmetry_1
_geom_angle_site_symmetry_3
_geom_angle_publ_flag
O3 S1 O5 115.5(7) . . ?
O3 S1 O4 117.0(8) . . ?
O5 S1 O4 114.1(8) . . ?
O3 S1 C17 103.9(8) . . ?
O5 S1 C17 103.3(9) . . ?
O4 S1 C17 99.8(9) . . ?
O1 Pd1 N1 87.1(3) . 4_565 ?
O1 Pd1 P1 178.0(2) . . ?
N1 Pd1 P1 92.4(2) 4_565 . ?
O1 Pd1 P2 82.44(18) . . ?
N1 Pd1 P2 168.6(2) 4_565 . ?
P1 Pd1 P2 97.89(9) . . ?
C7 P1 C1B 109.6(4) . . ?
C7 P1 C1A 103.0(4) . . ?
C1B P1 C1A 103.2(5) . . ?
C7 P1 Pd1 114.6(3) . . ?
C1B P1 Pd1 112.4(3) . . ?
C1A P1 Pd1 113.1(3) . . ?
C12 P2 C1C 103.1(4) . . ?
C12 P2 C1D 103.9(4) . . ?
C1C P2 C1D 105.0(4) . . ?
C12 P2 Pd1 124.6(3) . . ?
C1C P2 Pd1 110.6(4) . . ?
C1D P2 Pd1 108.0(3) . . ?
C7 Fe1 C12 110.1(4) . . ?
C7 Fe1 C11 42.5(4) . . ?
C12 Fe1 C11 109.7(4) . . ?
C7 Fe1 C13 140.2(4) . . ?
C12 Fe1 C13 41.6(4) . . ?
C11 Fe1 C13 111.0(4) . . ?
C7 Fe1 C16 109.4(4) . . ?
C12 Fe1 C16 41.9(4) . . ?
C11 Fe1 C16 138.5(4) . . ?
C13 Fe1 C16 69.5(4) . . ?
C7 Fe1 C15 137.1(4) . . ?
C12 Fe1 C15 69.0(4) . . ?
C11 Fe1 C15 178.6(4) . . ?
C13 Fe1 C15 68.5(4) . . ?
C16 Fe1 C15 40.1(4) . . ?
C7 Fe1 C8 40.7(3) . . ?
C12 Fe1 C8 138.7(4) . . ?
C11 Fe1 C8 69.8(4) . . ?
C13 Fe1 C8 179.1(4) . . ?
C16 Fe1 C8 110.1(4) . . ?
C15 Fe1 C8 110.7(4) . . ?
C7 Fe1 C14 177.2(4) . . ?
C12 Fe1 C14 68.6(4) . . ?
C11 Fe1 C14 140.2(4) . . ?
C13 Fe1 C14 40.3(4) . . ?
C16 Fe1 C14 67.9(4) . . ?
C15 Fe1 C14 40.2(4) . . ?
C8 Fe1 C14 138.8(4) . . ?
C7 Fe1 C9 68.2(4) . . ?
C12 Fe1 C9 177.7(4) . . ?
C11 Fe1 C9 68.0(4) . . ?
C13 Fe1 C9 138.9(4) . . ?
C16 Fe1 C9 139.8(4) . . ?
C15 Fe1 C9 113.3(4) . . ?
C8 Fe1 C9 40.9(4) . . ?
C14 Fe1 C9 113.2(4) . . ?
C7 Fe1 C10 68.7(4) . . ?
C12 Fe1 C10 138.5(4) . . ?
C11 Fe1 C10 40.1(4) . . ?
C13 Fe1 C10 112.0(4) . . ?
C16 Fe1 C10 178.1(4) . . ?
C15 Fe1 C10 141.3(4) . . ?
C8 Fe1 C10 68.4(4) . . ?
C14 Fe1 C10 114.0(4) . . ?
C9 Fe1 C10 39.7(4) . . ?
C6 N1 C2 118.7(8) . . ?
C6 N1 Pd1 117.6(6) . 4_566 ?
C2 N1 Pd1 123.3(6) . 4_566 ?
C1 O1 Pd1 114.6(6) . . ?
O2 C1 O1 127.4(9) . . ?
O2 C1 C4 119.3(9) . . ?
O1 C1 C4 113.3(9) . . ?
N1 C2 C3 121.7(9) . . ?
C2 C3 C4 120.1(10) . . ?
C5 C4 C3 117.6(9) . . ?
C5 C4 C1 122.5(9) . . ?
C3 C4 C1 119.8(9) . . ?
C4 C5 C6 120.3(9) . . ?
N1 C6 C5 121.6(9) . . ?
C8 C7 C11 108.8(8) . . ?
C8 C7 P1 129.6(8) . . ?
C11 C7 P1 121.6(7) . . ?
C8 C7 Fe1 71.7(5) . . ?
C11 C7 Fe1 69.4(5) . . ?
P1 C7 Fe1 123.1(5) . . ?
C7 C8 C9 106.2(9) . . ?
C7 C8 Fe1 67.6(5) . . ?
C9 C8 Fe1 69.9(5) . . ?
C10 C9 C8 109.2(9) . . ?
C10 C9 Fe1 70.2(6) . . ?
C8 C9 Fe1 69.3(5) . . ?
C11 C10 C9 109.0(9) . . ?
C11 C10 Fe1 68.2(5) . . ?
C9 C10 Fe1 70.1(6) . . ?
C10 C11 C7 106.8(9) . . ?
C10 C11 Fe1 71.7(6) . . ?
C7 C11 Fe1 68.1(5) . . ?
C13 C12 C16 107.5(8) . . ?
C13 C12 P2 127.1(7) . . ?
C16 C12 P2 125.3(7) . . ?
C13 C12 Fe1 70.4(5) . . ?
C16 C12 Fe1 70.2(5) . . ?
P2 C12 Fe1 123.2(5) . . ?
C14 C13 C12 107.3(9) . . ?
C14 C13 Fe1 70.8(6) . . ?
C12 C13 Fe1 68.0(5) . . ?
C13 C14 C15 108.8(9) . . ?
C13 C14 Fe1 68.9(6) . . ?
C15 C14 Fe1 69.1(6) . . ?
C16 C15 C14 109.0(9) . . ?
C16 C15 Fe1 69.8(6) . . ?
C14 C15 Fe1 70.6(6) . . ?
C15 C16 C12 107.3(9) . . ?
C15 C16 Fe1 70.1(6) . . ?
C12 C16 Fe1 67.9(5) . . ?
C2A C1A C6A 120.6(10) . . ?
C2A C1A P1 121.1(8) . . ?
C6A C1A P1 118.3(8) . . ?
C1A C2A C3A 119.3(12) . . ?
C4A C3A C2A 119.9(13) . . ?
C3A C4A C5A 120.6(13) . . ?
C4A C5A C6A 120.3(13) . . ?
C1A C6A C5A 119.3(12) . . ?
C2B C1B C6B 119.5(9) . . ?
C2B C1B P1 121.8(8) . . ?
C6B C1B P1 118.6(7) . . ?
C3B C2B C1B 121.9(11) . . ?
C2B C3B C4B 118.5(12) . . ?
C5B C4B C3B 120.4(12) . . ?
C4B C5B C6B 120.5(12) . . ?
C1B C6B C5B 119.3(10) . . ?
C2C C1C C6C 120.4(10) . . ?
C2C C1C P2 119.2(8) . . ?
C6C C1C P2 120.3(8) . . ?
C3C C2C C1C 119.9(11) . . ?
C4C C3C C2C 121.0(12) . . ?
C3C C4C C5C 118.6(11) . . ?
C4C C5C C6C 123.2(12) . . ?
C5C C6C C1C 116.9(11) . . ?
C2D C1D C6D 118.7(9) . . ?
C2D C1D P2 121.1(8) . . ?
C6D C1D P2 120.1(7) . . ?
C3D C2D C1D 120.2(10) . . ?
C2D C3D C4D 120.7(10) . . ?
C3D C4D C5D 120.1(10) . . ?
C6D C5D C4D 118.5(11) . . ?
C5D C6D C1D 121.7(10) . . ?
F2 C17 F3 109.3(17) . . ?
F2 C17 F1 105.1(16) . . ?
F3 C17 F1 103.8(15) . . ?
F2 C17 S1 114.5(13) . . ?
F3 C17 S1 113.3(15) . . ?
F1 C17 S1 109.9(13) . . ?
Cl1C C1S Cl1A 108.2(13) . . ?
Cl1C C1S Cl1B 110.9(12) . . ?
Cl1A C1S Cl1B 107.3(9) . . ?
Cl2A C2X Cl2C 108.3(15) . . ?
Cl2A C2X Cl2B 109.5(15) . . ?
Cl2C C2X Cl2B 110.5(16) . . ?
Cl2D C2Y Cl2F 109.1(17) . . ?
Cl2D C2Y Cl2E 107.9(16) . . ?
Cl2F C2Y Cl2E 107.6(16) . . ?

loop_
_geom_bond_atom_site_label_1
_geom_bond_atom_site_label_2
_geom_bond_distance
_geom_bond_site_symmetry_2
_geom_bond_publ_flag
S1 O3 1.409(10) . ?
S1 O5 1.415(10) . ?
S1 O4 1.429(11) . ?
S1 C17 1.773(18) . ?
Pd1 O1 2.081(6) . ?
Pd1 N1 2.105(7) 4_565 ?
Pd1 P1 2.262(2) . ?
Pd1 P2 2.288(3) . ?
P1 C7 1.808(9) . ?
P1 C1B 1.818(10) . ?
P1 C1A 1.830(10) . ?
P2 C12 1.797(9) . ?
P2 C1C 1.825(10) . ?
P2 C1D 1.831(10) . ?
Fe1 C7 1.996(9) . ?
Fe1 C12 2.001(9) . ?
Fe1 C11 2.014(9) . ?
Fe1 C13 2.032(9) . ?
Fe1 C16 2.033(10) . ?
Fe1 C15 2.037(10) . ?
Fe1 C8 2.051(10) . ?
Fe1 C14 2.057(10) . ?
Fe1 C9 2.059(9) . ?
Fe1 C10 2.059(11) . ?
N1 C6 1.339(12) . ?
N1 C2 1.346(12) . ?
N1 Pd1 2.105(7) 4_566 ?
O1 C1 1.282(11) . ?
O2 C1 1.213(11) . ?
C1 C4 1.521(13) . ?
C2 C3 1.370(13) . ?
C3 C4 1.382(13) . ?
C4 C5 1.373(13) . ?
C5 C6 1.379(13) . ?
C7 C8 1.407(12) . ?
C7 C11 1.452(13) . ?
C8 C9 1.435(13) . ?
C9 C10 1.399(14) . ?
C10 C11 1.398(13) . ?
C12 C13 1.431(13) . ?
C12 C16 1.442(13) . ?
C13 C14 1.408(14) . ?
C14 C15 1.409(14) . ?
C15 C16 1.396(14) . ?
C1A C2A 1.376(15) . ?
C1A C6A 1.376(14) . ?
C2A C3A 1.404(16) . ?
C3A C4A 1.357(19) . ?
C4A C5A 1.37(2) . ?
C5A C6A 1.387(16) . ?
C1B C2B 1.369(13) . ?
C1B C6B 1.377(13) . ?
C2B C3B 1.369(15) . ?
C3B C4B 1.378(17) . ?
C4B C5B 1.373(17) . ?
C5B C6B 1.382(15) . ?
C1C C2C 1.388(14) . ?
C1C C6C 1.396(14) . ?
C2C C3C 1.367(15) . ?
C3C C4C 1.363(17) . ?
C4C C5C 1.369(18) . ?
C5C C6C 1.379(15) . ?
C1D C2D 1.374(13) . ?
C1D C6D 1.383(14) . ?
C2D C3D 1.365(14) . ?
C3D C4D 1.375(15) . ?
C4D C5D 1.381(15) . ?
C5D C6D 1.370(14) . ?
C17 F2 1.280(17) . ?
C17 F3 1.30(2) . ?
C17 F1 1.330(18) . ?
C1S Cl1C 1.711(18) . ?
C1S Cl1A 1.74(2) . ?
C1S Cl1B 1.80(2) . ?
C2X Cl2A 1.76(2) . ?
C2X Cl2C 1.76(2) . ?
C2X Cl2B 1.77(2) . ?
C2Y Cl2D 1.74(2) . ?
C2Y Cl2F 1.77(2) . ?
C2Y Cl2E 1.77(2) . ?
